data_7219996
loop_
_publ_author_name
'Zecchini, Matteo'
'Lopez, Jordan R.'
'Allen, Scott'
'Coles, Simon'
'Wilson, Claire'
'Akutsu, Hiroki'
'Martin, Lee'
'Wallis, John D.'

_publ_section_title
;
 Exo-Methylene-BEDT-TTF and Alkene-functionalised BEDT-TTF Derivatives:
 Synthesis and Radical Cation Salts
;
_journal_name_full 'RSC Adv.'
_journal_paper_doi 10.1039/C5RA03921E
_journal_year 2015
_chemical_formula_moiety 'C11 H8 S8, I3, 0.5(I2) '
_chemical_formula_sum 'C11 H8 I4 S8'
_chemical_formula_weight 904.28
_chemical_name_systematic
;
(exo-methylene-BEDT-TTF)triiodide.0.5iodine.
;
_space_group_IT_number 2
_symmetry_cell_setting triclinic
_symmetry_Int_Tables_number 2
_symmetry_space_group_name_Hall '-P 1'
_symmetry_space_group_name_H-M 'P -1'
_atom_sites_solution_hydrogens geom
_atom_sites_solution_primary direct
_atom_sites_solution_secondary difmap
_audit_update_record
;
2015-02-27 deposited with the CCDC.
2015-03-25 downloaded from the CCDC.
;
_cell_angle_alpha 86.967(10)
_cell_angle_beta 86.049(10)
_cell_angle_gamma 72.972(7)
_cell_formula_units_Z 2
_cell_length_a 8.2014(15)
_cell_length_b 9.1986(16)
_cell_length_c 15.637(3)
_cell_measurement_reflns_used 3348
_cell_measurement_temperature 296
_cell_measurement_theta_max 30.17
_cell_measurement_theta_min 1.31
_cell_volume 1124.6(4)
_computing_cell_refinement CrystalClear
_computing_data_collection 'CrystalClear (Rigaku Inc., 2008)'
_computing_data_reduction CrystalClear
_computing_molecular_graphics 'CrystalStructure 4.0'
_computing_publication_material 'CrystalStructure 4.0 (Rigaku, 2010)'
_computing_structure_refinement 'SHELXL97 (Sheldrick, 2008)'
_computing_structure_solution 'Il Milione (Burla, et al., 2007)'
_diffrn_ambient_temperature 296
_diffrn_detector_area_resol_mean 7.314
_diffrn_measured_fraction_theta_full 0.951
_diffrn_measured_fraction_theta_max 0.951
_diffrn_measurement_device_type 'Rigaku Mercury70'
_diffrn_measurement_method \w
_diffrn_radiation_type 'Mo K\a'
_diffrn_radiation_wavelength 0.71075
_diffrn_reflns_av_R_equivalents 0.0260
_diffrn_reflns_limit_h_max 10
_diffrn_reflns_limit_h_min -10
_diffrn_reflns_limit_k_max 11
_diffrn_reflns_limit_k_min -11
_diffrn_reflns_limit_l_max 18
_diffrn_reflns_limit_l_min -20
_diffrn_reflns_number 8677
_diffrn_reflns_theta_full 27.50
_diffrn_reflns_theta_max 27.50
_diffrn_standards_number 0
_exptl_absorpt_coefficient_mu 6.281
_exptl_absorpt_correction_T_max 0.882
_exptl_absorpt_correction_T_min 0.558
_exptl_absorpt_correction_type numerical
_exptl_absorpt_process_details 'NUMABS (Rigaku, 1999)'
_exptl_crystal_colour black
_exptl_crystal_density_diffrn 2.670
_exptl_crystal_density_method 'not measured'
_exptl_crystal_description needle
_exptl_crystal_F_000 828.00
_exptl_crystal_size_max 0.200
_exptl_crystal_size_mid 0.030
_exptl_crystal_size_min 0.020
_refine_diff_density_max 1.590
_refine_diff_density_min -1.470
_refine_ls_extinction_method none
_refine_ls_goodness_of_fit_ref 1.087
_refine_ls_hydrogen_treatment constr
_refine_ls_number_parameters 208
_refine_ls_number_reflns 4901
_refine_ls_number_restraints 0
_refine_ls_R_factor_gt 0.0487
_refine_ls_shift/su_max 0.000
_refine_ls_structure_factor_coef Fsqd
_refine_ls_weighting_details 'w = 1/[\s^2^(Fo^2^)+(0.0701P)^2^+0.0392P] where P=(Fo^2^+2Fc^2^)/3'
_refine_ls_weighting_scheme calc
_refine_ls_wR_factor_ref 0.1517
_reflns_number_gt 3208
_reflns_number_total 4911
_reflns_threshold_expression F^2^>2.0\s(F^2^)
_cod_data_source_file c5ra03921e1.cif
_cod_data_source_block V130218b
_cod_database_code 7219996

loop_
_symmetry_equiv_pos_site_id
_symmetry_equiv_pos_as_xyz
1 +X,+Y,+Z
2 -X,-Y,-Z

loop_
_atom_site_label
_atom_site_type_symbol
_atom_site_fract_x
_atom_site_fract_y
_atom_site_fract_z
_atom_site_U_iso_or_equiv
_atom_site_adp_type
_atom_site_occupancy
_atom_site_symmetry_multiplicity
_atom_site_calc_flag
_atom_site_refinement_flags
I1 I 0.05004(8) 0.13696(7) 0.43369(4) 0.0583(2) Uani 1.0 2 d .
I2 I 0.08844(7) 0.29165(6) 0.27245(3) 0.04820(18) Uani 1.0 2 d .
I3 I 0.12472(9) 0.43481(7) 0.10141(4) 0.0606(3) Uani 1.0 2 d .
I4 I 0.03894(12) 0.12873(9) 0.02650(5) 0.0911(3) Uani 1.0 2 d .
S1 S 0.6385(4) 0.4767(4) 0.16681(18) 0.0743(8) Uani 1.0 2 d .
S2 S 0.2663(4) 0.7746(4) 0.21355(18) 0.0694(8) Uani 1.0 2 d .
S3 S 0.5747(3) 0.3673(3) 0.34194(15) 0.0507(6) Uani 1.0 2 d .
S4 S 0.2626(3) 0.6078(3) 0.37966(15) 0.0478(5) Uani 1.0 2 d .
S5 S 0.5241(3) 0.1922(3) 0.51899(14) 0.0476(5) Uani 1.0 2 d .
S6 S 0.2090(3) 0.4292(3) 0.56167(14) 0.0465(5) Uani 1.0 2 d .
S7 S 0.5106(3) -0.0002(3) 0.67355(16) 0.0570(6) Uani 1.0 2 d .
S8 S 0.1278(3) 0.2749(3) 0.72409(15) 0.0560(6) Uani 1.0 2 d .
C1 C 0.561(3) 0.651(2) 0.1145(11) 0.186(12) Uani 1.0 2 d .
C2 C 0.3980(17) 0.742(2) 0.1179(10) 0.123(6) Uani 1.0 2 d .
C3 C 0.5085(13) 0.5028(11) 0.2587(6) 0.054(3) Uani 1.0 2 d .
C4 C 0.3600(11) 0.6164(11) 0.2793(6) 0.051(3) Uani 1.0 2 d .
C5 C 0.4044(10) 0.4389(10) 0.4127(6) 0.0421(19) Uani 1.0 2 d .
C6 C 0.3817(10) 0.3630(9) 0.4890(6) 0.0434(19) Uani 1.0 2 d .
C7 C 0.4125(10) 0.1645(10) 0.6136(5) 0.043(2) Uani 1.0 2 d .
C8 C 0.2660(10) 0.2735(10) 0.6341(6) 0.0437(19) Uani 1.0 2 d .
C9 C 0.3592(14) -0.0065(11) 0.7560(7) 0.066(3) Uani 1.0 2 d .
C10 C 0.1798(14) 0.0672(13) 0.7400(7) 0.074(3) Uani 1.0 2 d .
C11 C 0.4104(18) -0.0827(16) 0.8257(9) 0.105(5) Uani 1.0 2 d .
H1A H 0.6291 0.7136 0.1319 0.2234 Uiso 1.0 2 calc R
H1B H 0.5912 0.6334 0.0541 0.2234 Uiso 1.0 2 calc R
H2A H 0.3377 0.7030 0.0777 0.1475 Uiso 1.0 2 calc R
H2B H 0.4018 0.8414 0.0950 0.1475 Uiso 1.0 2 calc R
H10A H 0.1093 0.0441 0.7881 0.0891 Uiso 1.0 2 calc R
H10B H 0.1515 0.0249 0.6894 0.0891 Uiso 1.0 2 calc R
H11A H 0.3312 -0.0930 0.8694 0.1256 Uiso 1.0 2 calc R
H11B H 0.5264 -0.1271 0.8324 0.1256 Uiso 1.0 2 calc R

loop_
_atom_site_aniso_label
_atom_site_aniso_U_11
_atom_site_aniso_U_22
_atom_site_aniso_U_33
_atom_site_aniso_U_12
_atom_site_aniso_U_13
_atom_site_aniso_U_23
I1 0.0590(4) 0.0600(4) 0.0499(4) -0.0113(3) 0.0005(3) 0.0116(3)
I2 0.0444(4) 0.0452(4) 0.0502(4) -0.0064(3) -0.0028(3) 0.0033(3)
I3 0.0778(5) 0.0601(4) 0.0454(4) -0.0252(4) 0.0044(3) 0.0043(3)
I4 0.1035(7) 0.0698(6) 0.0898(6) -0.0101(5) -0.0006(5) -0.0032(5)
S1 0.0630(18) 0.0823(19) 0.0665(16) -0.0089(15) 0.0190(13) -0.0014(15)
S2 0.0506(15) 0.0737(18) 0.0738(17) -0.0056(13) -0.0054(13) 0.0182(14)
S3 0.0457(13) 0.0440(12) 0.0560(13) -0.0037(10) 0.0015(10) -0.0048(11)
S4 0.0332(11) 0.0497(12) 0.0544(13) -0.0020(9) -0.0045(10) -0.0022(10)
S5 0.0407(12) 0.0440(12) 0.0502(12) -0.0001(9) 0.0017(10) -0.0076(10)
S6 0.0321(11) 0.0479(12) 0.0533(13) -0.0012(9) -0.0035(9) -0.0042(10)
S7 0.0530(15) 0.0473(13) 0.0576(14) 0.0042(11) 0.0045(11) -0.0031(11)
S8 0.0393(12) 0.0613(15) 0.0567(14) 0.0009(11) 0.0057(10) -0.0076(12)
C1 0.24(3) 0.136(15) 0.096(11) 0.057(15) 0.089(14) 0.045(11)
C2 0.063(9) 0.150(14) 0.121(12) 0.003(9) 0.018(8) 0.078(11)
C3 0.059(6) 0.048(5) 0.057(6) -0.016(5) 0.000(5) -0.012(5)
C4 0.038(5) 0.066(6) 0.051(5) -0.018(5) -0.004(4) 0.004(5)
C5 0.031(5) 0.045(5) 0.051(5) -0.011(4) -0.006(4) -0.003(4)
C6 0.033(5) 0.042(5) 0.054(5) -0.008(4) -0.002(4) -0.011(4)
C7 0.036(5) 0.048(5) 0.044(5) -0.009(4) 0.001(4) -0.023(4)
C8 0.030(4) 0.046(5) 0.052(5) -0.006(4) -0.002(4) -0.002(4)
C9 0.065(7) 0.049(6) 0.066(7) 0.006(5) 0.011(6) -0.001(5)
C10 0.068(8) 0.077(8) 0.072(7) -0.019(6) 0.003(6) 0.023(6)
C11 0.079(10) 0.104(11) 0.102(11) 0.016(8) -0.004(8) 0.005(9)

loop_
_atom_type_symbol
_atom_type_description
_atom_type_scat_dispersion_real
_atom_type_scat_dispersion_imag
_atom_type_scat_source
C C 0.0033 0.0016
;
International Tables for Crystallography
(1992, Vol. C, Tables 4.2.6.8 and 6.1.1.4)
;
H H 0.0000 0.0000
;
International Tables for Crystallography
(1992, Vol. C, Table 6.1.1.4)
;
I I -0.4742 1.8119
;
International Tables for Crystallography
(1992, Vol. C, Tables 4.2.6.8 and 6.1.1.4)
;
S S 0.1246 0.1234
;
International Tables for Crystallography
(1992, Vol. C, Tables 4.2.6.8 and 6.1.1.4)
;

loop_
_geom_angle_atom_site_label_1
_geom_angle_atom_site_label_2
_geom_angle_atom_site_label_3
_geom_angle
_geom_angle_publ_flag
I1 I2 I3 176.50(3) yes
C1 S1 C3 100.7(7) yes
C2 S2 C4 103.2(6) yes
C3 S3 C5 96.9(4) yes
C4 S4 C5 95.9(4) yes
C6 S5 C7 96.1(4) yes
C6 S6 C8 95.8(4) yes
C7 S7 C9 103.7(4) yes
C8 S8 C10 96.4(5) yes
S1 C1 C2 127.0(17) yes
S2 C2 C1 123.5(12) yes
S1 C3 S3 115.6(5) yes
S1 C3 C4 130.5(8) yes
S3 C3 C4 113.8(7) yes
S2 C4 S4 116.4(5) yes
S2 C4 C3 125.6(7) yes
S4 C4 C3 118.0(7) yes
S3 C5 S4 115.1(5) yes
S3 C5 C6 121.7(6) yes
S4 C5 C6 123.2(6) yes
S5 C6 S6 114.7(5) yes
S5 C6 C5 121.9(6) yes
S6 C6 C5 123.3(6) yes
S5 C7 S7 114.9(4) yes
S5 C7 C8 117.2(7) yes
S7 C7 C8 127.9(7) yes
S6 C8 S8 116.8(4) yes
S6 C8 C7 116.1(7) yes
S8 C8 C7 127.1(7) yes
S7 C9 C10 117.7(8) yes
S7 C9 C11 118.4(10) yes
C10 C9 C11 123.8(12) yes
S8 C10 C9 113.6(9) yes
S1 C1 H1A 105.566 no
S1 C1 H1B 105.569 no
C2 C1 H1A 105.561 no
C2 C1 H1B 105.566 no
H1A C1 H1B 106.091 no
S2 C2 H2A 106.468 no
S2 C2 H2B 106.471 no
C1 C2 H2A 106.463 no
C1 C2 H2B 106.467 no
H2A C2 H2B 106.488 no
S8 C10 H10A 108.848 no
S8 C10 H10B 108.853 no
C9 C10 H10A 108.848 no
C9 C10 H10B 108.852 no
H10A C10 H10B 107.706 no
C9 C11 H11A 120.001 no
C9 C11 H11B 120.001 no
H11A C11 H11B 119.998 no

loop_
_geom_bond_atom_site_label_1
_geom_bond_atom_site_label_2
_geom_bond_distance
_geom_bond_publ_flag
_geom_bond_site_symmetry_2
I1 I2 2.8730(10) yes .
I2 I3 2.9534(10) yes .
I4 I4 2.8054(14) yes 2_555
S1 C1 1.730(17) yes .
S1 C3 1.713(10) yes .
S2 C2 1.768(15) yes .
S2 C4 1.750(9) yes .
S3 C3 1.753(9) yes .
S3 C5 1.713(8) yes .
S4 C4 1.720(9) yes .
S4 C5 1.724(8) yes .
S5 C6 1.725(8) yes .
S5 C7 1.733(9) yes .
S6 C6 1.736(8) yes .
S6 C8 1.750(9) yes .
S7 C7 1.749(8) yes .
S7 C9 1.739(11) yes .
S8 C8 1.743(9) yes .
S8 C10 1.839(12) yes .
C1 C2 1.35(3) yes .
C3 C4 1.384(12) yes .
C5 C6 1.380(12) yes .
C7 C8 1.352(10) yes .
C9 C10 1.462(15) yes .
C9 C11 1.290(17) yes .
C1 H1A 0.970 no .
C1 H1B 0.970 no .
C2 H2A 0.970 no .
C2 H2B 0.970 no .
C10 H10A 0.970 no .
C10 H10B 0.970 no .
C11 H11A 0.930 no .
C11 H11B 0.930 no .

loop_
_geom_contact_atom_site_label_1
_geom_contact_atom_site_label_2
_geom_contact_distance
_geom_contact_publ_flag
_geom_contact_site_symmetry_2
S1 S2 3.517(4) no .
S3 S5 3.192(4) no .
S4 S6 3.279(4) no .
S7 S8 3.479(3) no .
C1 C4 3.02(2) no .
C2 C3 3.018(18) no .
C7 C10 2.940(15) no .
C8 C9 3.063(13) no .
I1 I1 3.4273(11) no 2_556
I3 I4 3.3789(13) no .
I4 I3 3.3789(13) no .
S2 S8 3.462(4) no 2_566
S2 C10 3.558(11) no 2_566
S3 S6 3.397(4) no 2_666
S3 S7 3.666(4) no 2_656
S3 C9 3.608(11) no 2_656
S4 S5 3.396(4) no 2_666
S4 S8 3.544(4) no 2_566
S5 S4 3.396(4) no 2_666
S5 S7 3.639(4) no 2_656
S6 S3 3.397(4) no 2_666
S7 S3 3.666(4) no 2_656
S7 S5 3.639(4) no 2_656
S8 S2 3.462(4) no 2_566
S8 S4 3.544(4) no 2_566
C3 C8 3.673(15) no 2_666
C4 C7 3.651(15) no 2_666
C5 C5 3.623(13) no 2_666
C5 C6 3.362(14) no 2_666
C6 C5 3.362(14) no 2_666
C6 C6 3.645(14) no 2_666
C7 C4 3.651(15) no 2_666
C8 C3 3.673(15) no 2_666
C9 S3 3.608(11) no 2_656
C10 S2 3.558(11) no 2_566
S1 H2A 3.0853 no .
S1 H2B 3.5170 no .
S2 H1A 3.0613 no .
S2 H1B 3.5223 no .
S7 H10A 3.5622 no .
S7 H10B 2.8800 no .
S7 H11A 3.4801 no .
S7 H11B 2.6825 no .
C3 H1A 3.0188 no .
C3 H1B 3.4515 no .
C3 H2A 3.4419 no .
C4 H1A 3.3490 no .
C4 H2A 3.2148 no .
C4 H2B 3.5139 no .
C7 H10B 2.9552 no .
C8 H10A 3.5391 no .
C8 H10B 2.7913 no .
C10 H11A 2.6014 no .
C10 H11B 3.2680 no .
C11 H10A 2.4988 no .
C11 H10B 3.0333 no .
H1A H2A 2.6195 no .
H1A H2B 1.9957 no .
H1B H2A 2.0019 no .
H1B H2B 2.1759 no .
H10A H11A 2.3070 no .
H10A H11B 3.4231 no .
H10B H11A 3.2528 no .
I1 H10B 3.2923 no 2_556
I2 H11B 3.4210 no 2_656
I3 H1B 3.2027 no 2_665
I3 H2A 3.4081 no .
I3 H11B 3.5531 no 2_656
I4 H2A 3.4958 no 2_565
I4 H2B 3.5389 no 1_545
I4 H10A 3.5450 no 2_556
I4 H11A 3.5772 no 1_554
I4 H11A 3.4378 no 2_556
S1 H11A 3.5373 no 2_656
S2 H10A 3.0442 no 2_566
S2 H10B 3.6504 no 2_566
S3 H10B 3.6859 no 2_656
S8 H1A 3.1339 no 2_666
C9 H1A 3.3187 no 2_666
C10 H1A 3.6396 no 2_666
C11 H1A 3.4106 no 2_666
C11 H2B 3.3751 no 2_666
H1A S8 3.1339 no 2_666
H1A C9 3.3187 no 2_666
H1A C10 3.6396 no 2_666
H1A C11 3.4106 no 2_666
H1A H11A 3.5981 no 2_666
H1B I3 3.2027 no 2_665
H1B H2A 3.6903 no 2_665
H2A I3 3.4081 no .
H2A I4 3.4958 no 2_565
H2A H1B 3.6903 no 2_665
H2A H11A 3.6675 no 1_564
H2B I4 3.5389 no 1_565
H2B C11 3.3751 no 2_666
H2B H11A 3.6058 no 1_564
H2B H11B 3.1402 no 2_666
H10A I4 3.5450 no 2_556
H10A S2 3.0442 no 2_566
H10B I1 3.2923 no 2_556
H10B S2 3.6504 no 2_566
H10B S3 3.6859 no 2_656
H11A I4 3.5772 no 1_556
H11A I4 3.4378 no 2_556
H11A S1 3.5373 no 2_656
H11A H1A 3.5981 no 2_666
H11A H2A 3.6675 no 1_546
H11A H2B 3.6058 no 1_546
H11B I2 3.4210 no 2_656
H11B I3 3.5531 no 2_656
H11B H2B 3.1402 no 2_666

loop_
_geom_torsion_atom_site_label_1
_geom_torsion_atom_site_label_2
_geom_torsion_atom_site_label_3
_geom_torsion_atom_site_label_4
_geom_torsion
_geom_torsion_publ_flag
C1 S1 C3 S3 -166.0(10) no
C1 S1 C3 C4 12.2(13) no
C3 S1 C1 C2 -32.4(18) no
C2 S2 C4 S4 -179.3(8) no
C2 S2 C4 C3 3.7(11) no
C4 S2 C2 C1 -22.3(16) no
C3 S3 C5 S4 -5.2(7) no
C3 S3 C5 C6 172.9(8) no
C5 S3 C3 S1 -177.8(7) no
C5 S3 C3 C4 3.6(8) no
C4 S4 C5 S3 4.8(7) no
C4 S4 C5 C6 -173.3(8) no
C5 S4 C4 S2 -179.5(7) no
C5 S4 C4 C3 -2.3(9) no
C6 S5 C7 S7 -178.5(6) no
C6 S5 C7 C8 -1.0(8) no
C7 S5 C6 S6 1.9(7) no
C7 S5 C6 C5 -177.6(7) no
C6 S6 C8 S8 -178.3(6) no
C6 S6 C8 C7 1.3(8) no
C8 S6 C6 S5 -1.9(7) no
C8 S6 C6 C5 177.5(8) no
C7 S7 C9 C10 26.4(9) no
C7 S7 C9 C11 -157.3(8) no
C9 S7 C7 S5 -173.5(6) no
C9 S7 C7 C8 9.4(10) no
C8 S8 C10 C9 60.8(7) no
C10 S8 C8 S6 152.1(6) no
C10 S8 C8 C7 -27.5(9) no
S1 C1 C2 S2 42(3) no
S1 C3 C4 S2 -2.3(17) no
S1 C3 C4 S4 -179.2(7) no
S3 C3 C4 S2 176.0(7) no
S3 C3 C4 S4 -0.9(12) no
S3 C5 C6 S5 0.7(13) no
S3 C5 C6 S6 -178.7(6) no
S4 C5 C6 S5 178.7(6) no
S4 C5 C6 S6 -0.7(13) no
S5 C7 C8 S6 -0.2(11) no
S5 C7 C8 S8 179.4(6) no
S7 C7 C8 S6 176.9(6) no
S7 C7 C8 S8 -3.6(15) no
S7 C9 C10 S8 -65.7(11) no
C11 C9 C10 S8 118.3(13) no
